data_7016369
loop_
_publ_author_name
'Wang, Tao'
'Hao, Xin-Qi'
'Zhang, Xiao-Xue'
'Gong, Jun-Fang'
'Song, Mao-Ping'

_publ_section_title
;
 Synthesis, structure and catalytic properties of CNN pincer
 palladium(ii) and ruthenium(ii) complexes with
 N-substituted-2-aminomethyl-6-phenylpyridines.
;
_journal_issue 35
_journal_name_full 'Dalton transactions (Cambridge, England : 2003)'
_journal_page_first 8964
_journal_page_last 8976
_journal_paper_doi 10.1039/c1dt10331h
_journal_volume 40
_journal_year 2011
_chemical_formula_sum 'C47 H45 Cl N2 P2 Ru'
_chemical_formula_weight 836.31
_chemical_name_systematic
;
?
;
_space_group_IT_number 14
_symmetry_cell_setting monoclinic
_symmetry_space_group_name_Hall '-P 2ybc'
_symmetry_space_group_name_H-M 'P 1 21/c 1'
_atom_sites_solution_hydrogens geom
_atom_sites_solution_primary direct
_atom_sites_solution_secondary difmap
_audit_creation_method SHELXL-97
_cell_angle_alpha 90.00
_cell_angle_beta 106.250(2)
_cell_angle_gamma 90.00
_cell_formula_units_Z 4
_cell_length_a 10.4744(2)
_cell_length_b 13.7238(3)
_cell_length_c 29.0038(7)
_cell_measurement_reflns_used 8316
_cell_measurement_temperature 293(2)
_cell_measurement_theta_max 26.3144
_cell_measurement_theta_min 2.9203
_cell_volume 4002.69(16)
_computing_cell_refinement
;
CrysAlisPro, Oxford Diffraction Ltd.,
Version 1.171.34.40 (release 27-08-2010 CrysAlis171 .NET)
(compiled Aug 27 2010,11:50:40)
;
_computing_data_collection
;
CrysAlisPro, Oxford Diffraction Ltd.,
Version 1.171.34.40 (release 27-08-2010 CrysAlis171 .NET)
(compiled Aug 27 2010,11:50:40)
;
_computing_data_reduction
;
CrysAlisPro, Oxford Diffraction Ltd.,
Version 1.171.34.40 (release 27-08-2010 CrysAlis171 .NET)
(compiled Aug 27 2010,11:50:40)
;
_computing_molecular_graphics 'SHELXL-97 (Sheldrick, 1997)'
_computing_publication_material 'SHELXL-97 (Sheldrick, 1997)'
_computing_structure_refinement 'SHELXL-97 (Sheldrick, 1997)'
_computing_structure_solution 'SHELXS-97 (Sheldrick, 1990)'
_diffrn_ambient_temperature 293(2)
_diffrn_measured_fraction_theta_full 0.999
_diffrn_measured_fraction_theta_max 0.999
_diffrn_measurement_device_type 'Xcalibur, Eos, Gemini'
_diffrn_measurement_method '\w scans'
_diffrn_radiation_monochromator graphite
_diffrn_radiation_source 'fine-focus sealed tube'
_diffrn_radiation_type MoK\a
_diffrn_radiation_wavelength 0.71073
_diffrn_reflns_av_R_equivalents 0.0264
_diffrn_reflns_av_sigmaI/netI 0.0403
_diffrn_reflns_limit_h_max 13
_diffrn_reflns_limit_h_min -13
_diffrn_reflns_limit_k_max 12
_diffrn_reflns_limit_k_min -17
_diffrn_reflns_limit_l_max 36
_diffrn_reflns_limit_l_min -29
_diffrn_reflns_number 18008
_diffrn_reflns_theta_full 26.37
_diffrn_reflns_theta_max 26.37
_diffrn_reflns_theta_min 2.93
_exptl_absorpt_coefficient_mu 0.574
_exptl_absorpt_correction_T_max 0.8938
_exptl_absorpt_correction_T_min 0.8938
_exptl_absorpt_correction_type multi-scan
_exptl_absorpt_process_details
;
CrysAlisPro, Oxford Diffraction Ltd.,
Version 1.171.34.40 (release 27-08-2010 CrysAlis171 .NET)
(compiled Aug 27 2010,11:50:40)
Empirical absorption correction using spherical harmonics,
implemented in SCALE3 ABSPACK scaling algorithm.
;
_exptl_crystal_density_diffrn 1.388
_exptl_crystal_density_method 'not measured'
_exptl_crystal_description prismatic
_exptl_crystal_F_000 1728
_exptl_crystal_size_max 0.20
_exptl_crystal_size_mid 0.20
_exptl_crystal_size_min 0.20
_refine_diff_density_max 0.425
_refine_diff_density_min -0.300
_refine_diff_density_rms 0.057
_refine_ls_extinction_method none
_refine_ls_goodness_of_fit_ref 1.052
_refine_ls_hydrogen_treatment constr
_refine_ls_matrix_type full
_refine_ls_number_parameters 479
_refine_ls_number_reflns 8161
_refine_ls_number_restraints 0
_refine_ls_restrained_S_all 1.052
_refine_ls_R_factor_all 0.0491
_refine_ls_R_factor_gt 0.0341
_refine_ls_shift/su_max 0.001
_refine_ls_shift/su_mean 0.000
_refine_ls_structure_factor_coef Fsqd
_refine_ls_weighting_details 'calc w=1/[\s^2^(Fo^2^)+(0.0304P)^2^+0.9748P] where P=(Fo^2^+2Fc^2^)/3'
_refine_ls_weighting_scheme calc
_refine_ls_wR_factor_gt 0.0698
_refine_ls_wR_factor_ref 0.0753
_reflns_number_gt 6643
_reflns_number_total 8161
_reflns_threshold_expression >2sigma(I)
_cod_data_source_file c1dt10331h.txt
_cod_data_source_block 20101143
_cod_depositor_comments
;
The following automatic conversions were performed:

'_symmetry_cell_setting' value 'Monoclinic' changed to 'monoclinic'
according to /home/saulius/struct/CIF-dictionaries/cif_core.dic
dictionary named 'cif_core.dic' version 2.4.1 from 2010-06-29.

Automatic conversion script
Id: cif_fix_values 1715 2011-07-08 13:25:40Z adriana 
;
_cod_original_cell_volume 4002.69(15)
_cod_original_sg_symbol_H-M P2(1)/c
_cod_database_code 7016369

loop_
_symmetry_equiv_pos_as_xyz
'x, y, z'
'-x, y+1/2, -z+1/2'
'-x, -y, -z'
'x, -y-1/2, z-1/2'

loop_
_atom_site_label
_atom_site_type_symbol
_atom_site_fract_x
_atom_site_fract_y
_atom_site_fract_z
_atom_site_U_iso_or_equiv
_atom_site_adp_type
_atom_site_occupancy
_atom_site_symmetry_multiplicity
_atom_site_calc_flag
_atom_site_refinement_flags
Ru1 Ru 0.487328(17) 0.208516(13) 0.393419(6) 0.02751(6) Uani 1 1 d .
Cl1 Cl 0.53066(6) 0.25667(5) 0.47915(2) 0.03598(14) Uani 1 1 d .
P1 P 0.64421(6) 0.32158(5) 0.38647(2) 0.03214(14) Uani 1 1 d .
P2 P 0.44432(6) 0.15833(5) 0.31661(2) 0.03444(15) Uani 1 1 d .
N1 N 0.34759(17) 0.11306(14) 0.40846(6) 0.0306(4) Uani 1 1 d .
N2 N 0.28394(18) 0.30790(14) 0.39573(7) 0.0372(5) Uani 1 1 d .
H2 H 0.3233 0.2997 0.4262 0.045 Uiso 1 1 d R
C1 C 0.5966(2) 0.44960(17) 0.39306(9) 0.0346(5) Uani 1 1 d .
C2 C 0.5277(3) 0.50447(19) 0.35373(9) 0.0461(6) Uani 1 1 d .
H2A H 0.5022 0.4757 0.3235 0.055 Uiso 1 1 calc R
C3 C 0.4963(3) 0.6014(2) 0.35874(11) 0.0567(8) Uani 1 1 d .
H3 H 0.4492 0.6369 0.3321 0.068 Uiso 1 1 calc R
C4 C 0.5350(3) 0.6448(2) 0.40318(12) 0.0540(7) Uani 1 1 d .
H4 H 0.5161 0.7102 0.4065 0.065 Uiso 1 1 calc R
C5 C 0.6011(3) 0.5919(2) 0.44244(11) 0.0495(7) Uani 1 1 d .
H5 H 0.6259 0.6212 0.4725 0.059 Uiso 1 1 calc R
C6 C 0.6316(2) 0.4942(2) 0.43777(9) 0.0419(6) Uani 1 1 d .
H6 H 0.6758 0.4587 0.4648 0.050 Uiso 1 1 calc R
C7 C 0.8096(2) 0.32199(18) 0.43100(9) 0.0363(6) Uani 1 1 d .
C8 C 0.9035(2) 0.3928(2) 0.42911(10) 0.0488(7) Uani 1 1 d .
H8 H 0.8849 0.4376 0.4040 0.059 Uiso 1 1 calc R
C9 C 1.0239(3) 0.3970(2) 0.46420(12) 0.0603(9) Uani 1 1 d .
H9 H 1.0853 0.4451 0.4628 0.072 Uiso 1 1 calc R
C10 C 1.0535(3) 0.3310(3) 0.50089(13) 0.0678(9) Uani 1 1 d .
H10 H 1.1344 0.3344 0.5245 0.081 Uiso 1 1 calc R
C11 C 0.9638(3) 0.2602(2) 0.50275(12) 0.0606(8) Uani 1 1 d .
H11 H 0.9850 0.2139 0.5271 0.073 Uiso 1 1 calc R
C12 C 0.8409(2) 0.2566(2) 0.46846(10) 0.0445(6) Uani 1 1 d .
H12 H 0.7793 0.2095 0.4709 0.053 Uiso 1 1 calc R
C13 C 0.6911(3) 0.3344(2) 0.32989(9) 0.0445(6) Uani 1 1 d .
H13A H 0.6109 0.3477 0.3043 0.053 Uiso 1 1 calc R
H13B H 0.7482 0.3911 0.3328 0.053 Uiso 1 1 calc R
C14 C 0.7620(3) 0.2478(2) 0.31455(10) 0.0500(7) Uani 1 1 d .
H14A H 0.8323 0.2724 0.3019 0.060 Uiso 1 1 calc R
H14B H 0.8032 0.2089 0.3427 0.060 Uiso 1 1 calc R
C15 C 0.6711(3) 0.1823(2) 0.27676(10) 0.0516(7) Uani 1 1 d .
H15A H 0.7268 0.1444 0.2618 0.062 Uiso 1 1 calc R
H15B H 0.6159 0.2239 0.2521 0.062 Uiso 1 1 calc R
C16 C 0.5794(3) 0.1114(2) 0.29310(9) 0.0449(6) Uani 1 1 d .
H16A H 0.6354 0.0702 0.3178 0.054 Uiso 1 1 calc R
H16B H 0.5388 0.0695 0.2660 0.054 Uiso 1 1 calc R
C17 C 0.3332(3) 0.0518(2) 0.30404(9) 0.0464(7) Uani 1 1 d .
C18 C 0.3822(4) -0.0418(2) 0.31558(10) 0.0628(9) Uani 1 1 d .
H18 H 0.4734 -0.0519 0.3273 0.075 Uiso 1 1 calc R
C19 C 0.2959(5) -0.1202(3) 0.30969(13) 0.0896(13) Uani 1 1 d .
H19 H 0.3297 -0.1826 0.3175 0.107 Uiso 1 1 calc R
C20 C 0.1612(6) -0.1066(4) 0.29248(15) 0.1106(19) Uani 1 1 d .
H20 H 0.1036 -0.1594 0.2888 0.133 Uiso 1 1 calc R
C21 C 0.1128(4) -0.0153(4) 0.28082(13) 0.0991(15) Uani 1 1 d .
H21 H 0.0215 -0.0060 0.2689 0.119 Uiso 1 1 calc R
C22 C 0.1966(3) 0.0634(3) 0.28641(11) 0.0673(9) Uani 1 1 d .
H22 H 0.1614 0.1253 0.2783 0.081 Uiso 1 1 calc R
C23 C 0.3575(2) 0.2406(2) 0.26785(9) 0.0403(6) Uani 1 1 d .
C24 C 0.3320(3) 0.2164(2) 0.21957(10) 0.0577(8) Uani 1 1 d .
H24 H 0.3568 0.1554 0.2110 0.069 Uiso 1 1 calc R
C25 C 0.2704(3) 0.2819(3) 0.18436(11) 0.0721(10) Uani 1 1 d .
H25 H 0.2559 0.2656 0.1522 0.086 Uiso 1 1 calc R
C26 C 0.2304(3) 0.3708(3) 0.19644(12) 0.0715(10) Uani 1 1 d .
H26 H 0.1885 0.4144 0.1724 0.086 Uiso 1 1 calc R
C27 C 0.2518(3) 0.3961(2) 0.24395(12) 0.0622(8) Uani 1 1 d .
H27 H 0.2241 0.4564 0.2522 0.075 Uiso 1 1 calc R
C28 C 0.3155(2) 0.3302(2) 0.27938(10) 0.0453(6) Uani 1 1 d .
H28 H 0.3300 0.3470 0.3115 0.054 Uiso 1 1 calc R
C29 C 0.5996(2) 0.08538(17) 0.41113(8) 0.0310(5) Uani 1 1 d .
C30 C 0.7302(2) 0.06334(19) 0.41048(9) 0.0401(6) Uani 1 1 d .
H30 H 0.7779 0.1103 0.3992 0.048 Uiso 1 1 calc R
C31 C 0.7910(2) -0.0247(2) 0.42583(10) 0.0484(7) Uani 1 1 d .
H31 H 0.8777 -0.0355 0.4247 0.058 Uiso 1 1 calc R
C32 C 0.7243(3) -0.0968(2) 0.44287(10) 0.0517(7) Uani 1 1 d .
H32 H 0.7654 -0.1562 0.4532 0.062 Uiso 1 1 calc R
C33 C 0.5961(2) -0.07961(19) 0.44440(10) 0.0435(6) Uani 1 1 d .
H33 H 0.5505 -0.1275 0.4560 0.052 Uiso 1 1 calc R
C34 C 0.5341(2) 0.00889(17) 0.42872(8) 0.0321(5) Uani 1 1 d .
C35 C 0.3958(2) 0.02634(17) 0.42783(8) 0.0333(5) Uani 1 1 d .
C36 C 0.3146(3) -0.0371(2) 0.44461(10) 0.0458(7) Uani 1 1 d .
H36 H 0.3476 -0.0967 0.4581 0.055 Uiso 1 1 calc R
C37 C 0.1862(3) -0.0109(2) 0.44095(11) 0.0594(8) Uani 1 1 d .
H37 H 0.1311 -0.0528 0.4518 0.071 Uiso 1 1 calc R
C38 C 0.1384(3) 0.0781(2) 0.42106(11) 0.0549(8) Uani 1 1 d .
H38 H 0.0515 0.0969 0.4186 0.066 Uiso 1 1 calc R
C39 C 0.2217(2) 0.13842(18) 0.40497(9) 0.0391(6) Uani 1 1 d .
C40 C 0.1768(2) 0.23491(19) 0.38214(11) 0.0468(7) Uani 1 1 d .
H40A H 0.1492 0.2276 0.3475 0.056 Uiso 1 1 calc R
H40B H 0.1008 0.2574 0.3921 0.056 Uiso 1 1 calc R
C41 C 0.2383(2) 0.40675(18) 0.38854(9) 0.0376(6) Uani 1 1 d .
C42 C 0.1325(3) 0.4345(2) 0.35043(10) 0.0531(7) Uani 1 1 d .
H42 H 0.0907 0.3892 0.3273 0.064 Uiso 1 1 calc R
C43 C 0.0887(3) 0.5309(2) 0.34693(11) 0.0653(9) Uani 1 1 d .
H43 H 0.0178 0.5490 0.3210 0.078 Uiso 1 1 calc R
C44 C 0.1471(3) 0.6002(2) 0.38054(12) 0.0618(8) Uani 1 1 d .
C45 C 0.2532(3) 0.5714(2) 0.41831(11) 0.0533(7) Uani 1 1 d .
H45 H 0.2947 0.6168 0.4415 0.064 Uiso 1 1 calc R
C46 C 0.2986(2) 0.4766(2) 0.42221(9) 0.0425(6) Uani 1 1 d .
H46 H 0.3707 0.4592 0.4478 0.051 Uiso 1 1 calc R
C47 C 0.0958(5) 0.7046(3) 0.37677(16) 0.1043(15) Uani 1 1 d .
H47A H 0.0281 0.7101 0.3931 0.156 Uiso 1 1 calc R
H47B H 0.0592 0.7215 0.3436 0.156 Uiso 1 1 calc R
H47C H 0.1677 0.7480 0.3913 0.156 Uiso 1 1 calc R

loop_
_atom_site_aniso_label
_atom_site_aniso_U_11
_atom_site_aniso_U_22
_atom_site_aniso_U_33
_atom_site_aniso_U_23
_atom_site_aniso_U_13
_atom_site_aniso_U_12
Ru1 0.02828(10) 0.02477(11) 0.02907(10) -0.00024(8) 0.00733(7) -0.00171(8)
Cl1 0.0396(3) 0.0359(3) 0.0313(3) -0.0013(3) 0.0081(2) -0.0011(3)
P1 0.0354(3) 0.0302(3) 0.0320(3) -0.0007(3) 0.0113(3) -0.0055(3)
P2 0.0385(3) 0.0320(4) 0.0315(3) -0.0029(3) 0.0078(3) -0.0015(3)
N1 0.0311(10) 0.0280(11) 0.0328(10) -0.0024(9) 0.0091(8) -0.0031(8)
N2 0.0342(10) 0.0371(12) 0.0382(11) 0.0030(10) 0.0068(9) 0.0008(9)
C1 0.0368(12) 0.0311(13) 0.0397(13) 0.0002(11) 0.0168(11) -0.0080(11)
C2 0.0648(17) 0.0369(15) 0.0390(14) 0.0021(13) 0.0186(13) -0.0024(13)
C3 0.081(2) 0.0374(16) 0.0559(18) 0.0134(15) 0.0255(16) 0.0061(15)
C4 0.0641(18) 0.0303(15) 0.076(2) -0.0016(15) 0.0330(16) -0.0020(14)
C5 0.0485(15) 0.0467(17) 0.0555(17) -0.0193(15) 0.0183(14) -0.0107(13)
C6 0.0405(13) 0.0431(16) 0.0421(14) -0.0042(13) 0.0116(11) -0.0023(12)
C7 0.0302(11) 0.0378(14) 0.0428(14) -0.0068(12) 0.0132(11) -0.0046(11)
C8 0.0418(14) 0.0483(17) 0.0611(17) -0.0025(15) 0.0224(13) -0.0086(13)
C9 0.0340(14) 0.062(2) 0.088(2) -0.0208(19) 0.0216(15) -0.0195(14)
C10 0.0340(15) 0.074(2) 0.085(2) -0.009(2) -0.0011(15) -0.0063(16)
C11 0.0415(15) 0.061(2) 0.069(2) 0.0030(17) -0.0013(15) 0.0004(15)
C12 0.0337(13) 0.0424(16) 0.0551(16) -0.0015(14) 0.0084(12) -0.0065(12)
C13 0.0558(16) 0.0424(16) 0.0410(14) -0.0012(13) 0.0226(13) -0.0101(13)
C14 0.0509(16) 0.0559(18) 0.0507(16) -0.0062(14) 0.0266(14) -0.0046(14)
C15 0.0565(16) 0.0574(19) 0.0477(16) -0.0104(14) 0.0259(14) 0.0009(14)
C16 0.0503(15) 0.0443(16) 0.0399(14) -0.0116(13) 0.0121(12) 0.0034(13)
C17 0.0608(17) 0.0443(17) 0.0322(13) -0.0087(13) 0.0097(12) -0.0178(14)
C18 0.099(2) 0.0407(18) 0.0471(17) -0.0114(15) 0.0184(17) -0.0120(17)
C19 0.166(4) 0.044(2) 0.060(2) -0.0109(18) 0.034(3) -0.031(3)
C20 0.154(5) 0.107(4) 0.062(3) -0.008(3) 0.015(3) -0.087(4)
C21 0.086(3) 0.131(4) 0.067(2) 0.006(3) 0.000(2) -0.066(3)
C22 0.0627(19) 0.076(2) 0.0556(19) 0.0020(18) 0.0049(16) -0.0280(18)
C23 0.0408(13) 0.0438(16) 0.0356(13) 0.0036(12) 0.0094(11) -0.0042(12)
C24 0.0665(19) 0.068(2) 0.0374(15) 0.0016(15) 0.0126(14) 0.0011(16)
C25 0.077(2) 0.101(3) 0.0351(16) 0.0111(19) 0.0103(16) -0.004(2)
C26 0.064(2) 0.086(3) 0.057(2) 0.035(2) 0.0048(17) 0.0026(19)
C27 0.0612(18) 0.054(2) 0.069(2) 0.0218(17) 0.0141(16) 0.0048(16)
C28 0.0461(14) 0.0465(17) 0.0423(15) 0.0066(13) 0.0108(12) 0.0013(13)
C29 0.0314(11) 0.0266(12) 0.0335(12) -0.0031(10) 0.0062(10) -0.0005(10)
C30 0.0351(13) 0.0367(15) 0.0480(15) 0.0009(12) 0.0106(11) -0.0007(11)
C31 0.0336(13) 0.0441(17) 0.0662(18) -0.0021(15) 0.0115(13) 0.0092(12)
C32 0.0502(16) 0.0338(15) 0.0682(19) 0.0066(14) 0.0116(14) 0.0122(13)
C33 0.0482(15) 0.0293(14) 0.0539(16) 0.0024(13) 0.0157(13) -0.0027(12)
C34 0.0357(12) 0.0254(12) 0.0340(12) -0.0025(10) 0.0079(10) -0.0034(10)
C35 0.0379(12) 0.0297(13) 0.0309(12) -0.0018(11) 0.0074(10) -0.0042(11)
C36 0.0455(15) 0.0355(15) 0.0569(17) 0.0070(13) 0.0150(13) -0.0078(12)
C37 0.0466(16) 0.0538(19) 0.083(2) 0.0130(17) 0.0262(16) -0.0143(14)
C38 0.0337(13) 0.0501(18) 0.083(2) 0.0050(17) 0.0200(14) -0.0053(13)
C39 0.0322(12) 0.0359(15) 0.0476(15) -0.0008(12) 0.0088(11) -0.0036(11)
C40 0.0312(13) 0.0408(16) 0.0672(19) 0.0012(14) 0.0116(13) -0.0001(11)
C41 0.0395(13) 0.0361(14) 0.0380(13) 0.0068(12) 0.0118(11) 0.0035(11)
C42 0.0576(17) 0.0531(19) 0.0441(16) 0.0019(14) 0.0065(14) 0.0094(15)
C43 0.072(2) 0.066(2) 0.0545(19) 0.0189(18) 0.0125(16) 0.0291(18)
C44 0.080(2) 0.0446(19) 0.069(2) 0.0158(17) 0.0359(18) 0.0145(17)
C45 0.0633(18) 0.0423(17) 0.0625(19) -0.0013(15) 0.0310(16) -0.0079(15)
C46 0.0412(14) 0.0434(16) 0.0459(15) 0.0027(13) 0.0168(12) -0.0046(12)
C47 0.147(4) 0.054(2) 0.122(4) 0.026(2) 0.056(3) 0.038(2)

loop_
_atom_type_symbol
_atom_type_description
_atom_type_scat_dispersion_real
_atom_type_scat_dispersion_imag
_atom_type_scat_source
C C 0.0033 0.0016 'International Tables Vol C Tables 4.2.6.8 and 6.1.1.4'
H H 0.0000 0.0000 'International Tables Vol C Tables 4.2.6.8 and 6.1.1.4'
Cl Cl 0.1484 0.1585 'International Tables Vol C Tables 4.2.6.8 and 6.1.1.4'
N N 0.0061 0.0033 'International Tables Vol C Tables 4.2.6.8 and 6.1.1.4'
P P 0.1023 0.0942 'International Tables Vol C Tables 4.2.6.8 and 6.1.1.4'
Ru Ru -1.2594 0.8363 'International Tables Vol C Tables 4.2.6.8 and 6.1.1.4'

loop_
_geom_angle_atom_site_label_1
_geom_angle_atom_site_label_2
_geom_angle_atom_site_label_3
_geom_angle
C29 Ru1 N1 79.46(8)
C29 Ru1 P2 86.41(6)
N1 Ru1 P2 93.24(5)
C29 Ru1 P1 101.79(6)
N1 Ru1 P1 172.73(5)
P2 Ru1 P1 93.98(2)
C29 Ru1 Cl1 92.13(6)
N1 Ru1 Cl1 84.31(5)
P2 Ru1 Cl1 177.35(2)
P1 Ru1 Cl1 88.48(2)
C29 Ru1 N2 149.81(8)
N1 Ru1 N2 72.04(7)
P2 Ru1 N2 104.62(5)
P1 Ru1 N2 105.27(5)
Cl1 Ru1 N2 75.61(5)
C13 P1 C7 100.96(12)
C13 P1 C1 98.47(12)
C7 P1 C1 98.74(11)
C13 P1 Ru1 120.93(9)
C7 P1 Ru1 119.45(8)
C1 P1 Ru1 114.19(7)
C23 P2 C17 100.73(12)
C23 P2 C16 101.23(12)
C17 P2 C16 99.03(13)
C23 P2 Ru1 119.44(9)
C17 P2 Ru1 112.28(8)
C16 P2 Ru1 120.59(9)
C39 N1 C35 120.4(2)
C39 N1 Ru1 123.43(16)
C35 N1 Ru1 115.75(14)
C41 N2 C40 113.97(19)
C41 N2 Ru1 138.61(15)
C40 N2 Ru1 102.06(14)
C41 N2 H2 108.3
C40 N2 H2 107.0
Ru1 N2 H2 78.2
C6 C1 C2 118.0(2)
C6 C1 P1 120.48(19)
C2 C1 P1 121.54(19)
C3 C2 C1 121.2(3)
C3 C2 H2A 119.4
C1 C2 H2A 119.4
C4 C3 C2 119.8(3)
C4 C3 H3 120.1
C2 C3 H3 120.1
C5 C4 C3 120.0(3)
C5 C4 H4 120.0
C3 C4 H4 120.0
C4 C5 C6 120.5(3)
C4 C5 H5 119.8
C6 C5 H5 119.8
C1 C6 C5 120.5(3)
C1 C6 H6 119.7
C5 C6 H6 119.7
C12 C7 C8 118.1(2)
C12 C7 P1 121.27(18)
C8 C7 P1 120.5(2)
C9 C8 C7 120.5(3)
C9 C8 H8 119.7
C7 C8 H8 119.7
C10 C9 C8 120.5(3)
C10 C9 H9 119.8
C8 C9 H9 119.8
C11 C10 C9 119.7(3)
C11 C10 H10 120.2
C9 C10 H10 120.2
C10 C11 C12 120.5(3)
C10 C11 H11 119.7
C12 C11 H11 119.7
C7 C12 C11 120.6(3)
C7 C12 H12 119.7
C11 C12 H12 119.7
C14 C13 P1 117.02(19)
C14 C13 H13A 108.0
P1 C13 H13A 108.0
C14 C13 H13B 108.0
P1 C13 H13B 108.0
H13A C13 H13B 107.3
C15 C14 C13 114.2(2)
C15 C14 H14A 108.7
C13 C14 H14A 108.7
C15 C14 H14B 108.7
C13 C14 H14B 108.7
H14A C14 H14B 107.6
C14 C15 C16 118.1(2)
C14 C15 H15A 107.8
C16 C15 H15A 107.8
C14 C15 H15B 107.8
C16 C15 H15B 107.8
H15A C15 H15B 107.1
C15 C16 P2 120.20(19)
C15 C16 H16A 107.3
P2 C16 H16A 107.3
C15 C16 H16B 107.3
P2 C16 H16B 107.3
H16A C16 H16B 106.9
C22 C17 C18 117.9(3)
C22 C17 P2 120.8(2)
C18 C17 P2 121.1(2)
C19 C18 C17 120.3(4)
C19 C18 H18 119.9
C17 C18 H18 119.9
C20 C19 C18 120.7(4)
C20 C19 H19 119.7
C18 C19 H19 119.7
C21 C20 C19 119.3(4)
C21 C20 H20 120.3
C19 C20 H20 120.3
C20 C21 C22 121.0(4)
C20 C21 H21 119.5
C22 C21 H21 119.5
C21 C22 C17 120.8(4)
C21 C22 H22 119.6
C17 C22 H22 119.6
C28 C23 C24 118.2(3)
C28 C23 P2 118.9(2)
C24 C23 P2 122.8(2)
C25 C24 C23 120.5(3)
C25 C24 H24 119.7
C23 C24 H24 119.7
C26 C25 C24 120.4(3)
C26 C25 H25 119.8
C24 C25 H25 119.8
C25 C26 C27 120.4(3)
C25 C26 H26 119.8
C27 C26 H26 119.8
C26 C27 C28 119.0(3)
C26 C27 H27 120.5
C28 C27 H27 120.5
C23 C28 C27 121.4(3)
C23 C28 H28 119.3
C27 C28 H28 119.3
C30 C29 C34 114.4(2)
C30 C29 Ru1 131.98(18)
C34 C29 Ru1 113.55(16)
C31 C30 C29 123.2(2)
C31 C30 H30 118.4
C29 C30 H30 118.4
C30 C31 C32 120.6(2)
C30 C31 H31 119.7
C32 C31 H31 119.7
C33 C32 C31 119.0(2)
C33 C32 H32 120.5
C31 C32 H32 120.5
C32 C33 C34 120.6(2)
C32 C33 H33 119.7
C34 C33 H33 119.7
C33 C34 C29 122.2(2)
C33 C34 C35 121.2(2)
C29 C34 C35 116.5(2)
N1 C35 C36 120.0(2)
N1 C35 C34 113.9(2)
C36 C35 C34 126.1(2)
C37 C36 C35 119.4(3)
C37 C36 H36 120.3
C35 C36 H36 120.3
C36 C37 C38 119.9(3)
C36 C37 H37 120.1
C38 C37 H37 120.1
C39 C38 C37 118.9(2)
C39 C38 H38 120.6
C37 C38 H38 120.6
N1 C39 C38 121.5(2)
N1 C39 C40 116.4(2)
C38 C39 C40 122.2(2)
N2 C40 C39 111.21(19)
N2 C40 H40A 109.4
C39 C40 H40A 109.4
N2 C40 H40B 109.4
C39 C40 H40B 109.4
H40A C40 H40B 108.0
C42 C41 C46 118.6(2)
C42 C41 N2 122.5(2)
C46 C41 N2 118.9(2)
C41 C42 C43 119.6(3)
C41 C42 H42 120.2
C43 C42 H42 120.2
C44 C43 C42 122.1(3)
C44 C43 H43 118.9
C42 C43 H43 118.9
C43 C44 C45 117.6(3)
C43 C44 C47 121.4(3)
C45 C44 C47 121.0(3)
C46 C45 C44 121.1(3)
C46 C45 H45 119.4
C44 C45 H45 119.4
C45 C46 C41 121.0(3)
C45 C46 H46 119.5
C41 C46 H46 119.5
C44 C47 H47A 109.5
C44 C47 H47B 109.5
H47A C47 H47B 109.5
C44 C47 H47C 109.5
H47A C47 H47C 109.5
H47B C47 H47C 109.5

loop_
_geom_bond_atom_site_label_1
_geom_bond_atom_site_label_2
_geom_bond_distance
Ru1 C29 2.041(2)
Ru1 N1 2.0991(18)
Ru1 P2 2.2535(6)
Ru1 P1 2.3095(6)
Ru1 Cl1 2.4887(6)
Ru1 N2 2.5462(19)
P1 C13 1.848(2)
P1 C7 1.849(2)
P1 C1 1.851(2)
P2 C23 1.839(3)
P2 C17 1.840(3)
P2 C16 1.850(3)
N1 C39 1.340(3)
N1 C35 1.352(3)
N2 C41 1.434(3)
N2 C40 1.473(3)
N2 H2 0.8708
C1 C6 1.388(3)
C1 C2 1.389(3)
C2 C3 1.387(4)
C2 H2A 0.9300
C3 C4 1.374(4)
C3 H3 0.9300
C4 C5 1.364(4)
C4 H4 0.9300
C5 C6 1.393(4)
C5 H5 0.9300
C6 H6 0.9300
C7 C12 1.377(4)
C7 C8 1.394(3)
C8 C9 1.383(4)
C8 H8 0.9300
C9 C10 1.365(4)
C9 H9 0.9300
C10 C11 1.363(4)
C10 H10 0.9300
C11 C12 1.390(3)
C11 H11 0.9300
C12 H12 0.9300
C13 C14 1.532(4)
C13 H13A 0.9700
C13 H13B 0.9700
C14 C15 1.527(4)
C14 H14A 0.9700
C14 H14B 0.9700
C15 C16 1.532(4)
C15 H15A 0.9700
C15 H15B 0.9700
C16 H16A 0.9700
C16 H16B 0.9700
C17 C22 1.387(4)
C17 C18 1.390(4)
C18 C19 1.384(5)
C18 H18 0.9300
C19 C20 1.371(6)
C19 H19 0.9300
C20 C21 1.359(6)
C20 H20 0.9300
C21 C22 1.373(5)
C21 H21 0.9300
C22 H22 0.9300
C23 C28 1.379(4)
C23 C24 1.391(4)
C24 C25 1.378(4)
C24 H24 0.9300
C25 C26 1.367(5)
C25 H25 0.9300
C26 C27 1.377(5)
C26 H26 0.9300
C27 C28 1.391(4)
C27 H27 0.9300
C28 H28 0.9300
C29 C30 1.407(3)
C29 C34 1.424(3)
C30 C31 1.380(3)
C30 H30 0.9300
C31 C32 1.381(4)
C31 H31 0.9300
C32 C33 1.376(4)
C32 H32 0.9300
C33 C34 1.392(3)
C33 H33 0.9300
C34 C35 1.461(3)
C35 C36 1.397(3)
C36 C37 1.368(4)
C36 H36 0.9300
C37 C38 1.383(4)
C37 H37 0.9300
C38 C39 1.375(3)
C38 H38 0.9300
C39 C40 1.496(3)
C40 H40A 0.9700
C40 H40B 0.9700
C41 C42 1.382(3)
C41 C46 1.388(4)
C42 C43 1.395(4)
C42 H42 0.9300
C43 C44 1.376(4)
C43 H43 0.9300
C44 C45 1.382(4)
C44 C47 1.523(4)
C45 C46 1.380(4)
C45 H45 0.9300
C46 H46 0.9300
C47 H47A 0.9600
C47 H47B 0.9600
C47 H47C 0.9600

loop_
_geom_hbond_atom_site_label_D
_geom_hbond_atom_site_label_H
_geom_hbond_atom_site_label_A
_geom_hbond_distance_DH
_geom_hbond_distance_HA
_geom_hbond_distance_DA
_geom_hbond_angle_DHA
N2 H2 Cl1 0.87 2.36 3.087(2) 141.4

loop_
_geom_torsion_atom_site_label_1
_geom_torsion_atom_site_label_2
_geom_torsion_atom_site_label_3
_geom_torsion_atom_site_label_4
_geom_torsion
C29 Ru1 P1 C13 84.54(12)
N1 Ru1 P1 C13 -176.2(4)
P2 Ru1 P1 C13 -2.62(11)
Cl1 Ru1 P1 C13 176.41(11)
N2 Ru1 P1 C13 -108.96(12)
C29 Ru1 P1 C7 -41.82(11)
N1 Ru1 P1 C7 57.4(4)
P2 Ru1 P1 C7 -128.98(9)
Cl1 Ru1 P1 C7 50.04(9)
N2 Ru1 P1 C7 124.67(10)
C29 Ru1 P1 C1 -158.25(11)
N1 Ru1 P1 C1 -59.0(4)
P2 Ru1 P1 C1 114.59(9)
Cl1 Ru1 P1 C1 -66.38(9)
N2 Ru1 P1 C1 8.25(10)
C29 Ru1 P2 C23 -171.18(11)
N1 Ru1 P2 C23 109.61(11)
P1 Ru1 P2 C23 -69.58(10)
Cl1 Ru1 P2 C23 132.0(5)
N2 Ru1 P2 C23 37.34(11)
C29 Ru1 P2 C17 71.29(12)
N1 Ru1 P2 C17 -7.92(12)
P1 Ru1 P2 C17 172.88(11)
Cl1 Ru1 P2 C17 14.5(5)
N2 Ru1 P2 C17 -80.20(11)
C29 Ru1 P2 C16 -44.77(12)
N1 Ru1 P2 C16 -123.98(12)
P1 Ru1 P2 C16 56.83(11)
Cl1 Ru1 P2 C16 -101.6(5)
N2 Ru1 P2 C16 163.75(11)
C29 Ru1 N1 C39 -179.4(2)
P2 Ru1 N1 C39 -93.66(18)
P1 Ru1 N1 C39 80.0(5)
Cl1 Ru1 N1 C39 87.35(18)
N2 Ru1 N1 C39 10.66(18)
C29 Ru1 N1 C35 8.41(16)
P2 Ru1 N1 C35 94.16(15)
P1 Ru1 N1 C35 -92.2(4)
Cl1 Ru1 N1 C35 -84.83(15)
N2 Ru1 N1 C35 -161.52(17)
C29 Ru1 N2 C41 162.3(2)
N1 Ru1 N2 C41 -177.7(2)
P2 Ru1 N2 C41 -89.1(2)
P1 Ru1 N2 C41 9.3(2)
Cl1 Ru1 N2 C41 93.7(2)
C29 Ru1 N2 C40 -47.2(2)
N1 Ru1 N2 C40 -27.19(15)
P2 Ru1 N2 C40 61.48(15)
P1 Ru1 N2 C40 159.85(14)
Cl1 Ru1 N2 C40 -115.80(15)
C13 P1 C1 C6 -139.3(2)
C7 P1 C1 C6 -36.8(2)
Ru1 P1 C1 C6 91.14(19)
C13 P1 C1 C2 39.3(2)
C7 P1 C1 C2 141.9(2)
Ru1 P1 C1 C2 -90.2(2)
C6 C1 C2 C3 0.9(4)
P1 C1 C2 C3 -177.8(2)
C1 C2 C3 C4 0.8(4)
C2 C3 C4 C5 -1.7(4)
C3 C4 C5 C6 1.0(4)
C2 C1 C6 C5 -1.6(4)
P1 C1 C6 C5 177.07(19)
C4 C5 C6 C1 0.7(4)
C13 P1 C7 C12 -135.7(2)
C1 P1 C7 C12 123.8(2)
Ru1 P1 C7 C12 -0.4(2)
C13 P1 C7 C8 48.2(2)
C1 P1 C7 C8 -52.2(2)
Ru1 P1 C7 C8 -176.50(18)
C12 C7 C8 C9 -0.4(4)
P1 C7 C8 C9 175.8(2)
C7 C8 C9 C10 0.8(4)
C8 C9 C10 C11 0.4(5)
C9 C10 C11 C12 -2.1(5)
C8 C7 C12 C11 -1.3(4)
P1 C7 C12 C11 -177.4(2)
C10 C11 C12 C7 2.6(5)
C7 P1 C13 C14 68.8(2)
C1 P1 C13 C14 169.4(2)
Ru1 P1 C13 C14 -65.7(2)
P1 C13 C14 C15 99.0(3)
C13 C14 C15 C16 -76.6(3)
C14 C15 C16 P2 65.3(3)
C23 P2 C16 C15 53.2(2)
C17 P2 C16 C15 156.1(2)
Ru1 P2 C16 C15 -81.2(2)
C23 P2 C17 C22 -35.6(3)
C16 P2 C17 C22 -139.0(2)
Ru1 P2 C17 C22 92.6(2)
C23 P2 C17 C18 149.7(2)
C16 P2 C17 C18 46.4(2)
Ru1 P2 C17 C18 -82.1(2)
C22 C17 C18 C19 -0.3(4)
P2 C17 C18 C19 174.4(2)
C17 C18 C19 C20 -0.1(5)
C18 C19 C20 C21 0.5(6)
C19 C20 C21 C22 -0.6(7)
C20 C21 C22 C17 0.2(6)
C18 C17 C22 C21 0.3(5)
P2 C17 C22 C21 -174.5(3)
C17 P2 C23 C28 120.7(2)
C16 P2 C23 C28 -137.7(2)
Ru1 P2 C23 C28 -2.6(2)
C17 P2 C23 C24 -59.2(2)
C16 P2 C23 C24 42.4(3)
Ru1 P2 C23 C24 177.45(19)
C28 C23 C24 C25 2.2(4)
P2 C23 C24 C25 -177.9(2)
C23 C24 C25 C26 -1.7(5)
C24 C25 C26 C27 0.3(5)
C25 C26 C27 C28 0.5(5)
C24 C23 C28 C27 -1.4(4)
P2 C23 C28 C27 178.7(2)
C26 C27 C28 C23 0.1(4)
N1 Ru1 C29 C30 175.4(2)
P2 Ru1 C29 C30 81.4(2)
P1 Ru1 C29 C30 -11.9(2)
Cl1 Ru1 C29 C30 -100.8(2)
N2 Ru1 C29 C30 -165.31(18)
N1 Ru1 C29 C34 -6.77(16)
P2 Ru1 C29 C34 -100.75(16)
P1 Ru1 C29 C34 165.93(15)
Cl1 Ru1 C29 C34 77.04(16)
N2 Ru1 C29 C34 12.5(3)
C34 C29 C30 C31 -0.4(4)
Ru1 C29 C30 C31 177.45(19)
C29 C30 C31 C32 0.1(4)
C30 C31 C32 C33 -0.1(4)
C31 C32 C33 C34 0.4(4)
C32 C33 C34 C29 -0.8(4)
C32 C33 C34 C35 176.8(2)
C30 C29 C34 C33 0.7(3)
Ru1 C29 C34 C33 -177.52(18)
C30 C29 C34 C35 -177.0(2)
Ru1 C29 C34 C35 4.8(3)
C39 N1 C35 C36 -0.4(3)
Ru1 N1 C35 C36 172.04(18)
C39 N1 C35 C34 179.5(2)
Ru1 N1 C35 C34 -8.1(2)
C33 C34 C35 N1 -175.5(2)
C29 C34 C35 N1 2.3(3)
C33 C34 C35 C36 4.3(4)
C29 C34 C35 C36 -177.9(2)
N1 C35 C36 C37 0.4(4)
C34 C35 C36 C37 -179.4(3)
C35 C36 C37 C38 -0.4(4)
C36 C37 C38 C39 0.4(5)
C35 N1 C39 C38 0.4(4)
Ru1 N1 C39 C38 -171.4(2)
C35 N1 C39 C40 -178.8(2)
Ru1 N1 C39 C40 9.3(3)
C37 C38 C39 N1 -0.4(4)
C37 C38 C39 C40 178.8(3)
C41 N2 C40 C39 -161.0(2)
Ru1 N2 C40 C39 39.9(2)
N1 C39 C40 N2 -37.4(3)
C38 C39 C40 N2 143.4(3)
C40 N2 C41 C42 -35.8(3)
Ru1 N2 C41 C42 112.5(3)
C40 N2 C41 C46 141.3(2)
Ru1 N2 C41 C46 -70.5(3)
C46 C41 C42 C43 -0.4(4)
N2 C41 C42 C43 176.7(3)
C41 C42 C43 C44 -0.4(5)
C42 C43 C44 C45 0.7(5)
C42 C43 C44 C47 -178.5(3)
C43 C44 C45 C46 -0.2(4)
C47 C44 C45 C46 179.0(3)
C44 C45 C46 C41 -0.6(4)
C42 C41 C46 C45 0.9(4)
N2 C41 C46 C45 -176.3(2)
